data_4307930
loop_
_publ_author_name
'Chi-Kin Koo'
'Yu-Man Ho'
'Cheuk-Fai Chow'
'Michael Hon-Wah Lam'
'Tai-Chu Lau'
'Wai-Yeung Wong'

_publ_section_title
;
Synthesis and Spectroscopic Studies of Cyclometalated Pt(II) Complexes
Containing a Functionalized Cyclometalating Ligand,
2-Phenyl-6-(1H-pyrazol-3-yl)-pyridine
;
_journal_name_full 'Inorganic Chemistry'
_journal_page_first 3603
_journal_page_last 3612
_journal_paper_doi 10.1021/ic062439j
_journal_volume 46
_journal_year 2007
_chemical_formula_sum 'C28 H18 N6 Pt2'
_chemical_formula_weight 828.66
_chemical_name_systematic
; 
 ? 
;
_space_group_IT_number 14
_symmetry_cell_setting monoclinic
_symmetry_space_group_name_Hall '-P 2ybc'
_symmetry_space_group_name_H-M 'P 1 21/c 1'
_atom_sites_solution_hydrogens geom
_atom_sites_solution_primary direct
_atom_sites_solution_secondary difmap
_audit_creation_method SHELXL-97
_cell_angle_alpha 90.00
_cell_angle_beta 103.9640(10)
_cell_angle_gamma 90.00
_cell_formula_units_Z 6
_cell_length_a 10.5571(8)
_cell_length_b 16.6276(12)
_cell_length_c 19.5283(14)
_cell_measurement_temperature 293(2)
_cell_volume 3326.7(4)
_computing_data_reduction SAINT
_computing_structure_refinement 'SHELXL-97 (Sheldrick, 1997)'
_computing_structure_solution 'SHELXS-97 (Sheldrick, 1990)'
_diffrn_ambient_temperature 293(2)
_diffrn_measured_fraction_theta_full 0.998
_diffrn_measured_fraction_theta_max 0.998
_diffrn_measurement_device_type 'Smart CCD'
_diffrn_radiation_monochromator graphite
_diffrn_radiation_source 'fine-focus sealed tube'
_diffrn_radiation_type MoK\a
_diffrn_radiation_wavelength 0.71073
_diffrn_reflns_av_R_equivalents 0.0316
_diffrn_reflns_av_sigmaI/netI 0.0377
_diffrn_reflns_limit_h_max 12
_diffrn_reflns_limit_h_min -7
_diffrn_reflns_limit_k_max 19
_diffrn_reflns_limit_k_min -18
_diffrn_reflns_limit_l_max 20
_diffrn_reflns_limit_l_min -23
_diffrn_reflns_number 15842
_diffrn_reflns_theta_full 25.00
_diffrn_reflns_theta_max 25.00
_diffrn_reflns_theta_min 1.99
_exptl_absorpt_coefficient_mu 12.634
_exptl_absorpt_correction_T_max 1.0000
_exptl_absorpt_correction_T_min 0.6813
_exptl_absorpt_correction_type multi-scan
_exptl_absorpt_process_details SADABS
_exptl_crystal_colour orange
_exptl_crystal_density_diffrn 2.482
_exptl_crystal_density_method 'not measured'
_exptl_crystal_description cube
_exptl_crystal_F_000 2304
_exptl_crystal_size_max 0.20
_exptl_crystal_size_mid 0.18
_exptl_crystal_size_min 0.18
_refine_diff_density_max 1.085
_refine_diff_density_min -1.581
_refine_diff_density_rms 0.156
_refine_ls_extinction_method none
_refine_ls_goodness_of_fit_ref 1.050
_refine_ls_hydrogen_treatment mixed
_refine_ls_matrix_type full
_refine_ls_number_parameters 487
_refine_ls_number_reflns 5851
_refine_ls_number_restraints 0
_refine_ls_restrained_S_all 1.050
_refine_ls_R_factor_all 0.0382
_refine_ls_R_factor_gt 0.0243
_refine_ls_shift/su_max 0.002
_refine_ls_shift/su_mean 0.000
_refine_ls_structure_factor_coef Fsqd
_refine_ls_weighting_details 'calc w=1/[\s^2^(Fo^2^)+(0.0287P)^2^+0.0000P] where P=(Fo^2^+2Fc^2^)/3'
_refine_ls_weighting_scheme calc
_refine_ls_wR_factor_gt 0.0547
_refine_ls_wR_factor_ref 0.0601
_reflns_number_gt 4802
_reflns_number_total 5851
_reflns_threshold_expression >2sigma(I)
_cod_data_source_file ic062439j-file005.cif
_cod_data_source_block wy1512wm
_cod_depositor_comments
;
The following automatic conversions were performed:
'_symmetry_cell_setting' value 'Monoclinic' changed to 'monoclinic'
according to '/home/saulius/struct/CIF-dictionaries/cif_core.dic'
dictionary named 'cif_core.dic' version 2.4.1 from 2010-06-29.

Automatic conversion script
Id: cif_fix_enum 1527 2010-12-29 10:47:43Z saulius 
;
_cod_database_code 4307930

loop_
_symmetry_equiv_pos_as_xyz
'x, y, z'
'-x, y+1/2, -z+1/2'
'-x, -y, -z'
'x, -y-1/2, z-1/2'

loop_
_atom_site_label
_atom_site_type_symbol
_atom_site_fract_x
_atom_site_fract_y
_atom_site_fract_z
_atom_site_U_iso_or_equiv
_atom_site_adp_type
_atom_site_occupancy
_atom_site_symmetry_multiplicity
_atom_site_calc_flag
_atom_site_refinement_flags
_atom_site_disorder_assembly
_atom_site_disorder_group
C1 C 1.1771(6) 0.0059(3) 0.7844(3) 0.0282(14) Uani 1 1 d . . .
C2 C 1.3151(6) 0.0138(4) 0.7968(3) 0.0321(15) Uani 1 1 d . . .
H2A H 1.3573 0.0526 0.8285 0.039 Uiso 1 1 calc R . .
C3 C 1.3883(6) -0.0340(4) 0.7635(4) 0.0391(17) Uani 1 1 d . . .
H3A H 1.4784 -0.0274 0.7738 0.047 Uiso 1 1 calc R . .
C4 C 1.3312(7) -0.0910(4) 0.7155(4) 0.0403(17) Uani 1 1 d . . .
H4A H 1.3819 -0.1221 0.6929 0.048 Uiso 1 1 calc R . .
C5 C 1.1987(7) -0.1020(4) 0.7009(4) 0.0404(17) Uani 1 1 d . . .
H5A H 1.1594 -0.1410 0.6686 0.049 Uiso 1 1 calc R . .
C6 C 1.1223(6) -0.0542(4) 0.7348(3) 0.0296(15) Uani 1 1 d . . .
C7 C 0.9796(6) -0.0594(4) 0.7161(4) 0.0312(15) Uani 1 1 d . . .
C8 C 0.8972(6) -0.1114(4) 0.6710(3) 0.0351(16) Uani 1 1 d . . .
H8A H 0.9323 -0.1521 0.6487 0.042 Uiso 1 1 calc R . .
C9 C 0.7645(7) -0.1036(4) 0.6589(4) 0.0397(17) Uani 1 1 d . . .
H9A H 0.7101 -0.1389 0.6282 0.048 Uiso 1 1 calc R . .
C10 C 0.7112(7) -0.0438(4) 0.6919(4) 0.0371(16) Uani 1 1 d . . .
H10A H 0.6212 -0.0375 0.6834 0.045 Uiso 1 1 calc R . .
C11 C 0.7943(6) 0.0066(3) 0.7380(3) 0.0281(14) Uani 1 1 d . . .
C12 C 0.7588(6) 0.0737(3) 0.7783(3) 0.0268(14) Uani 1 1 d . . .
C13 C 0.6431(6) 0.1155(4) 0.7743(3) 0.0325(15) Uani 1 1 d . . .
H13A H 0.5616 0.1053 0.7447 0.039 Uiso 1 1 calc R . .
C14 C 0.6766(6) 0.1750(4) 0.8240(3) 0.0333(16) Uani 1 1 d . . .
H14A H 0.6191 0.2133 0.8339 0.040 Uiso 1 1 calc R . .
C15 C 0.7836(6) 0.3026(4) 0.9666(3) 0.0339(15) Uani 1 1 d . . .
C16 C 0.6470(7) 0.2950(4) 0.9558(4) 0.0446(18) Uani 1 1 d . . .
H16A H 0.6053 0.2522 0.9289 0.054 Uiso 1 1 calc R . .
C17 C 0.5729(7) 0.3485(4) 0.9835(4) 0.051(2) Uani 1 1 d . . .
H17A H 0.4828 0.3422 0.9736 0.061 Uiso 1 1 calc R . .
C18 C 0.6310(8) 0.4112(5) 1.0257(5) 0.058(2) Uani 1 1 d . . .
H18A H 0.5803 0.4475 1.0438 0.069 Uiso 1 1 calc R . .
C19 C 0.7671(8) 0.4200(4) 1.0412(4) 0.054(2) Uani 1 1 d . . .
H19A H 0.8073 0.4615 1.0704 0.065 Uiso 1 1 calc R . .
C20 C 0.8413(7) 0.3667(4) 1.0129(4) 0.0389(17) Uani 1 1 d . . .
C21 C 0.9827(7) 0.3693(4) 1.0315(4) 0.0363(16) Uani 1 1 d . . .
C22 C 1.0661(8) 0.4222(5) 1.0762(4) 0.055(2) Uani 1 1 d . . .
H22A H 1.0316 0.4638 1.0978 0.067 Uiso 1 1 calc R . .
C23 C 1.1971(8) 0.4132(4) 1.0883(4) 0.054(2) Uani 1 1 d . . .
H23A H 1.2521 0.4489 1.1181 0.065 Uiso 1 1 calc R . .
C24 C 1.2495(7) 0.3519(4) 1.0570(4) 0.0451(19) Uani 1 1 d . . .
H24A H 1.3396 0.3454 1.0662 0.054 Uiso 1 1 calc R . .
C25 C 1.1688(6) 0.3010(4) 1.0126(3) 0.0332(15) Uani 1 1 d . . .
C26 C 1.2028(6) 0.2326(4) 0.9730(3) 0.0313(15) Uani 1 1 d . . .
C27 C 1.3150(6) 0.1912(4) 0.9763(4) 0.0368(16) Uani 1 1 d . . .
H27A H 1.3974 0.2025 1.0046 0.044 Uiso 1 1 calc R . .
C28 C 1.2813(6) 0.1290(4) 0.9291(4) 0.0385(17) Uani 1 1 d . . .
H28A H 1.3384 0.0900 0.9201 0.046 Uiso 1 1 calc R . .
C29 C 0.1868(5) 0.1556(3) 0.1406(3) 0.0251(13) Uani 1 1 d . . .
C30 C 0.3246(6) 0.1637(4) 0.1527(4) 0.0364(16) Uani 1 1 d . . .
H30A H 0.3691 0.1312 0.1276 0.044 Uiso 1 1 calc R . .
C31 C 0.3951(6) 0.2190(4) 0.2009(4) 0.0428(18) Uani 1 1 d . . .
H31A H 0.4852 0.2222 0.2076 0.051 Uiso 1 1 calc R . .
C32 C 0.3329(7) 0.2684(4) 0.2383(4) 0.049(2) Uani 1 1 d . . .
H32A H 0.3801 0.3037 0.2719 0.059 Uiso 1 1 calc R . .
C33 C 0.2001(7) 0.2648(4) 0.2253(4) 0.0448(19) Uani 1 1 d . . .
H33A H 0.1567 0.2999 0.2490 0.054 Uiso 1 1 calc R . .
C34 C 0.1281(6) 0.2101(4) 0.1776(3) 0.0304(15) Uani 1 1 d . . .
C35 C -0.0142(6) 0.2096(4) 0.1617(3) 0.0302(15) Uani 1 1 d . . .
C36 C -0.1020(7) 0.2578(4) 0.1869(3) 0.0395(17) Uani 1 1 d . . .
H36A H -0.0709 0.2976 0.2202 0.047 Uiso 1 1 calc R . .
C37 C -0.2317(7) 0.2466(4) 0.1628(4) 0.0435(18) Uani 1 1 d . . .
H37A H -0.2893 0.2780 0.1806 0.052 Uiso 1 1 calc R . .
C38 C -0.2803(7) 0.1895(4) 0.1126(4) 0.0393(17) Uani 1 1 d . . .
H38A H -0.3699 0.1822 0.0964 0.047 Uiso 1 1 calc R . .
C39 C -0.1949(6) 0.1434(3) 0.0865(3) 0.0263(14) Uani 1 1 d . . .
C40 C -0.2261(6) 0.0818(3) 0.0305(3) 0.0271(14) Uani 1 1 d . . .
C41 C -0.3395(6) 0.0636(4) -0.0174(4) 0.0322(16) Uani 1 1 d . . .
H41A H -0.4223 0.0844 -0.0201 0.039 Uiso 1 1 calc R . .
C42 C 0.3039(6) -0.0083(4) 0.0602(4) 0.0363(16) Uani 1 1 d . . .
H42A H 0.3609 0.0160 0.0984 0.044 Uiso 1 1 calc R . .
N1 N 0.9261(5) -0.0023(3) 0.7500(3) 0.0270(12) Uani 1 1 d . . .
N2 N 0.8569(5) 0.1070(3) 0.8276(3) 0.0270(11) Uani 1 1 d . . .
N3 N 0.8058(5) 0.1704(3) 0.8570(3) 0.0283(12) Uani 1 1 d . . .
N4 N 1.0354(5) 0.3099(3) 1.0006(3) 0.0293(12) Uani 1 1 d . . .
N5 N 1.1025(5) 0.1973(3) 0.9254(3) 0.0269(12) Uani 1 1 d . . .
N6 N 1.1543(5) 0.1330(3) 0.8981(3) 0.0284(12) Uani 1 1 d . . .
N7 N -0.0645(5) 0.1537(3) 0.1116(3) 0.0263(11) Uani 1 1 d . . .
N8 N -0.1240(4) 0.0405(3) 0.0169(3) 0.0223(11) Uani 1 1 d . . .
N9 N 0.1727(4) 0.0071(3) 0.0395(3) 0.0263(12) Uani 1 1 d . . .
Pt1 Pt 1.04115(2) 0.064309(14) 0.822022(13) 0.02453(7) Uani 1 1 d . . .
Pt2 Pt 0.91892(2) 0.238800(14) 0.932786(13) 0.02659(8) Uani 1 1 d . . .
Pt3 Pt 0.05653(2) 0.083816(13) 0.075802(12) 0.02345(7) Uani 1 1 d . . .

loop_
_atom_site_aniso_label
_atom_site_aniso_U_11
_atom_site_aniso_U_22
_atom_site_aniso_U_33
_atom_site_aniso_U_23
_atom_site_aniso_U_13
_atom_site_aniso_U_12
C1 0.031(3) 0.020(3) 0.037(4) 0.001(3) 0.016(3) 0.004(3)
C2 0.027(3) 0.033(3) 0.037(4) -0.005(3) 0.009(3) -0.004(3)
C3 0.028(4) 0.040(4) 0.051(5) 0.003(3) 0.014(3) 0.003(3)
C4 0.036(4) 0.041(4) 0.048(5) -0.005(3) 0.017(3) 0.010(3)
C5 0.055(5) 0.032(4) 0.035(4) -0.005(3) 0.012(3) 0.007(3)
C6 0.039(4) 0.028(3) 0.023(4) 0.002(3) 0.010(3) 0.006(3)
C7 0.034(4) 0.028(3) 0.030(4) 0.005(3) 0.007(3) 0.003(3)
C8 0.038(4) 0.038(4) 0.030(4) -0.011(3) 0.009(3) 0.002(3)
C9 0.043(4) 0.040(4) 0.037(4) -0.008(3) 0.011(3) -0.014(3)
C10 0.033(4) 0.043(4) 0.037(4) -0.003(3) 0.010(3) -0.006(3)
C11 0.030(3) 0.027(3) 0.029(4) 0.000(3) 0.009(3) -0.002(3)
C12 0.027(3) 0.026(3) 0.029(4) 0.002(3) 0.010(3) -0.003(3)
C13 0.022(3) 0.037(4) 0.040(4) 0.005(3) 0.009(3) -0.001(3)
C14 0.023(3) 0.034(4) 0.042(4) -0.003(3) 0.007(3) 0.003(3)
C15 0.040(4) 0.033(4) 0.032(4) 0.005(3) 0.016(3) 0.006(3)
C16 0.040(4) 0.054(4) 0.040(5) -0.002(4) 0.010(3) 0.004(4)
C17 0.040(4) 0.056(5) 0.062(6) 0.002(4) 0.024(4) 0.014(4)
C18 0.050(5) 0.065(5) 0.062(6) -0.015(4) 0.020(4) 0.020(4)
C19 0.055(5) 0.050(5) 0.057(6) -0.015(4) 0.011(4) 0.008(4)
C20 0.041(4) 0.036(4) 0.043(4) -0.005(3) 0.018(3) 0.008(3)
C21 0.046(4) 0.028(4) 0.039(4) -0.006(3) 0.018(3) 0.002(3)
C22 0.059(6) 0.055(5) 0.055(6) -0.022(4) 0.019(4) 0.004(4)
C23 0.054(5) 0.051(5) 0.058(6) -0.026(4) 0.015(4) -0.008(4)
C24 0.037(4) 0.050(4) 0.042(5) -0.013(4) -0.003(3) -0.005(3)
C25 0.033(4) 0.036(4) 0.030(4) 0.002(3) 0.006(3) 0.002(3)
C26 0.041(4) 0.027(3) 0.026(4) -0.005(3) 0.008(3) -0.011(3)
C27 0.029(4) 0.040(4) 0.042(4) 0.000(3) 0.009(3) 0.002(3)
C28 0.022(3) 0.041(4) 0.049(5) -0.001(3) 0.003(3) 0.006(3)
C29 0.023(3) 0.023(3) 0.028(4) 0.002(3) 0.005(3) -0.004(3)
C30 0.025(3) 0.037(4) 0.047(4) -0.009(3) 0.007(3) -0.004(3)
C31 0.027(4) 0.047(4) 0.051(5) -0.006(4) 0.004(3) -0.003(3)
C32 0.045(5) 0.040(4) 0.059(5) -0.025(4) 0.007(4) -0.015(4)
C33 0.051(5) 0.035(4) 0.051(5) -0.008(3) 0.017(4) 0.000(3)
C34 0.032(4) 0.028(3) 0.033(4) -0.007(3) 0.011(3) -0.006(3)
C35 0.041(4) 0.024(3) 0.028(4) 0.000(3) 0.013(3) -0.002(3)
C36 0.048(4) 0.041(4) 0.029(4) -0.018(3) 0.008(3) -0.001(3)
C37 0.043(4) 0.045(4) 0.049(5) -0.015(4) 0.023(4) 0.008(4)
C38 0.032(4) 0.044(4) 0.044(5) -0.001(3) 0.015(3) 0.006(3)
C39 0.025(3) 0.025(3) 0.030(4) 0.001(3) 0.008(3) 0.004(3)
C40 0.039(4) 0.026(3) 0.021(3) -0.002(3) 0.015(3) 0.002(3)
C41 0.013(3) 0.038(4) 0.044(4) -0.006(3) 0.004(3) 0.009(3)
C42 0.025(3) 0.038(4) 0.040(4) -0.003(3) -0.002(3) 0.000(3)
N1 0.032(3) 0.023(3) 0.027(3) 0.001(2) 0.008(2) -0.001(2)
N2 0.026(3) 0.029(3) 0.024(3) -0.002(2) 0.003(2) -0.004(2)
N3 0.023(3) 0.027(3) 0.034(3) 0.004(2) 0.007(2) 0.004(2)
N4 0.035(3) 0.024(3) 0.031(3) -0.005(2) 0.011(2) -0.001(2)
N5 0.025(3) 0.024(3) 0.030(3) 0.002(2) 0.006(2) -0.001(2)
N6 0.028(3) 0.027(3) 0.030(3) -0.002(2) 0.006(2) -0.003(2)
N7 0.026(3) 0.023(3) 0.031(3) -0.003(2) 0.009(2) 0.002(2)
N8 0.021(3) 0.021(2) 0.025(3) 0.000(2) 0.006(2) 0.003(2)
N9 0.020(3) 0.027(3) 0.031(3) -0.008(2) 0.004(2) -0.002(2)
Pt1 0.02407(13) 0.02410(13) 0.02576(14) -0.00014(10) 0.00669(10) 0.00024(9)
Pt2 0.02652(14) 0.02560(13) 0.02920(15) 0.00067(10) 0.00977(10) 0.00072(10)
Pt3 0.02148(13) 0.02440(13) 0.02517(14) -0.00194(10) 0.00700(10) 0.00054(10)

loop_
_atom_type_symbol
_atom_type_description
_atom_type_scat_dispersion_real
_atom_type_scat_dispersion_imag
_atom_type_scat_source
C C 0.0033 0.0016 'International Tables Vol C Tables 4.2.6.8 and 6.1.1.4'
H H 0.0000 0.0000 'International Tables Vol C Tables 4.2.6.8 and 6.1.1.4'
N N 0.0061 0.0033 'International Tables Vol C Tables 4.2.6.8 and 6.1.1.4'
Pt Pt -1.7033 8.3905 'International Tables Vol C Tables 4.2.6.8 and 6.1.1.4'

loop_
_geom_angle_atom_site_label_1
_geom_angle_atom_site_label_2
_geom_angle_atom_site_label_3
_geom_angle
_geom_angle_site_symmetry_1
_geom_angle_site_symmetry_3
_geom_angle_publ_flag
C6 C1 C2 114.5(6) . . ?
C6 C1 Pt1 112.4(4) . . ?
C2 C1 Pt1 133.2(5) . . ?
C3 C2 C1 122.3(6) . . ?
C3 C2 H2A 118.9 . . ?
C1 C2 H2A 118.9 . . ?
C4 C3 C2 121.3(6) . . ?
C4 C3 H3A 119.3 . . ?
C2 C3 H3A 119.3 . . ?
C3 C4 C5 119.6(6) . . ?
C3 C4 H4A 120.2 . . ?
C5 C4 H4A 120.2 . . ?
C4 C5 C6 119.9(6) . . ?
C4 C5 H5A 120.0 . . ?
C6 C5 H5A 120.0 . . ?
C5 C6 C1 122.4(6) . . ?
C5 C6 C7 121.4(6) . . ?
C1 C6 C7 116.0(6) . . ?
N1 C7 C8 118.5(6) . . ?
N1 C7 C6 111.2(5) . . ?
C8 C7 C6 130.3(6) . . ?
C9 C8 C7 120.8(6) . . ?
C9 C8 H8A 119.6 . . ?
C7 C8 H8A 119.6 . . ?
C8 C9 C10 120.2(6) . . ?
C8 C9 H9A 119.9 . . ?
C10 C9 H9A 119.9 . . ?
C9 C10 C11 118.5(6) . . ?
C9 C10 H10A 120.7 . . ?
C11 C10 H10A 120.7 . . ?
N1 C11 C10 120.6(6) . . ?
N1 C11 C12 112.0(5) . . ?
C10 C11 C12 127.5(6) . . ?
N2 C12 C13 110.3(5) . . ?
N2 C12 C11 116.3(5) . . ?
C13 C12 C11 133.3(6) . . ?
C14 C13 C12 104.4(6) . . ?
C14 C13 H13A 127.8 . . ?
C12 C13 H13A 127.8 . . ?
N3 C14 C13 110.5(6) . . ?
N3 C14 H14A 124.7 . . ?
C13 C14 H14A 124.7 . . ?
C16 C15 C20 115.1(6) . . ?
C16 C15 Pt2 133.1(5) . . ?
C20 C15 Pt2 111.8(5) . . ?
C17 C16 C15 122.7(7) . . ?
C17 C16 H16A 118.7 . . ?
C15 C16 H16A 118.7 . . ?
C16 C17 C18 120.7(7) . . ?
C16 C17 H17A 119.6 . . ?
C18 C17 H17A 119.6 . . ?
C17 C18 C19 119.4(7) . . ?
C17 C18 H18A 120.3 . . ?
C19 C18 H18A 120.3 . . ?
C20 C19 C18 119.8(7) . . ?
C20 C19 H19A 120.1 . . ?
C18 C19 H19A 120.1 . . ?
C19 C20 C15 122.1(7) . . ?
C19 C20 C21 121.9(6) . . ?
C15 C20 C21 115.9(6) . . ?
N4 C21 C22 118.5(6) . . ?
N4 C21 C20 112.1(6) . . ?
C22 C21 C20 129.4(6) . . ?
C23 C22 C21 120.3(7) . . ?
C23 C22 H22A 119.9 . . ?
C21 C22 H22A 119.9 . . ?
C22 C23 C24 120.7(7) . . ?
C22 C23 H23A 119.7 . . ?
C24 C23 H23A 119.7 . . ?
C25 C24 C23 119.3(7) . . ?
C25 C24 H24A 120.3 . . ?
C23 C24 H24A 120.3 . . ?
C24 C25 N4 120.0(6) . . ?
C24 C25 C26 128.7(6) . . ?
N4 C25 C26 111.3(5) . . ?
C27 C26 N5 109.8(6) . . ?
C27 C26 C25 133.6(6) . . ?
N5 C26 C25 116.4(6) . . ?
C26 C27 C28 105.5(6) . . ?
C26 C27 H27A 127.2 . . ?
C28 C27 H27A 127.2 . . ?
N6 C28 C27 109.7(6) . . ?
N6 C28 H28A 125.2 . . ?
C27 C28 H28A 125.2 . . ?
C34 C29 C30 114.6(5) . . ?
C34 C29 Pt3 112.9(4) . . ?
C30 C29 Pt3 132.4(5) . . ?
C31 C30 C29 122.2(6) . . ?
C31 C30 H30A 118.9 . . ?
C29 C30 H30A 118.9 . . ?
C32 C31 C30 120.6(6) . . ?
C32 C31 H31A 119.7 . . ?
C30 C31 H31A 119.7 . . ?
C33 C32 C31 118.6(6) . . ?
C33 C32 H32A 120.7 . . ?
C31 C32 H32A 120.7 . . ?
C32 C33 C34 121.6(7) . . ?
C32 C33 H33A 119.2 . . ?
C34 C33 H33A 119.2 . . ?
C33 C34 C29 122.3(6) . . ?
C33 C34 C35 121.0(6) . . ?
C29 C34 C35 116.7(5) . . ?
N7 C35 C36 117.8(6) . . ?
N7 C35 C34 111.1(5) . . ?
C36 C35 C34 131.1(6) . . ?
C37 C36 C35 120.0(6) . . ?
C37 C36 H36A 120.0 . . ?
C35 C36 H36A 120.0 . . ?
C36 C37 C38 121.2(6) . . ?
C36 C37 H37A 119.4 . . ?
C38 C37 H37A 119.4 . . ?
C37 C38 C39 119.1(6) . . ?
C37 C38 H38A 120.4 . . ?
C39 C38 H38A 120.4 . . ?
N7 C39 C38 119.6(6) . . ?
N7 C39 C40 112.5(5) . . ?
C38 C39 C40 127.8(6) . . ?
N8 C40 C41 111.1(5) . . ?
N8 C40 C39 116.8(5) . . ?
C41 C40 C39 131.6(6) . . ?
C42 C41 C40 104.3(5) 3 . ?
C42 C41 H41A 127.9 3 . ?
C40 C41 H41A 127.9 . . ?
C41 C42 N9 110.8(6) 3 . ?
C41 C42 H42A 124.6 3 . ?
N9 C42 H42A 124.6 . . ?
C7 N1 C11 121.4(5) . . ?
C7 N1 Pt1 119.1(4) . . ?
C11 N1 Pt1 119.4(4) . . ?
C12 N2 N3 107.6(5) . . ?
C12 N2 Pt1 112.6(4) . . ?
N3 N2 Pt1 138.2(4) . . ?
C14 N3 N2 107.3(5) . . ?
C14 N3 Pt2 131.6(4) . . ?
N2 N3 Pt2 121.2(4) . . ?
C21 N4 C25 121.2(5) . . ?
C21 N4 Pt2 118.9(4) . . ?
C25 N4 Pt2 119.7(4) . . ?
C26 N5 N6 106.5(5) . . ?
C26 N5 Pt2 113.0(4) . . ?
N6 N5 Pt2 138.5(4) . . ?
C28 N6 N5 108.4(5) . . ?
C28 N6 Pt1 131.1(4) . . ?
N5 N6 Pt1 120.5(4) . . ?
C39 N7 C35 122.2(5) . . ?
C39 N7 Pt3 118.9(4) . . ?
C35 N7 Pt3 118.8(4) . . ?
N9 N8 C40 106.9(5) 3 . ?
N9 N8 Pt3 139.7(4) 3 . ?
C40 N8 Pt3 112.2(4) . . ?
N8 N9 C42 106.9(5) 3 . ?
N8 N9 Pt3 120.9(3) 3 . ?
C42 N9 Pt3 132.2(4) . . ?
N1 Pt1 C1 80.7(2) . . ?
N1 Pt1 N6 177.9(2) . . ?
C1 Pt1 N6 101.2(2) . . ?
N1 Pt1 N2 78.9(2) . . ?
C1 Pt1 N2 159.1(2) . . ?
N6 Pt1 N2 99.29(19) . . ?
N4 Pt2 C15 80.8(2) . . ?
N4 Pt2 N3 175.1(2) . . ?
C15 Pt2 N3 101.3(2) . . ?
N4 Pt2 N5 78.8(2) . . ?
C15 Pt2 N5 159.6(2) . . ?
N3 Pt2 N5 99.08(19) . . ?
N7 Pt3 N9 176.60(19) . . ?
N7 Pt3 C29 80.3(2) . . ?
N9 Pt3 C29 102.4(2) . . ?
N7 Pt3 N8 79.45(18) . . ?
N9 Pt3 N8 97.98(17) . . ?
C29 Pt3 N8 159.4(2) . . ?

loop_
_geom_bond_atom_site_label_1
_geom_bond_atom_site_label_2
_geom_bond_distance
_geom_bond_site_symmetry_2
_geom_bond_publ_flag
C1 C6 1.415(8) . ?
C1 C2 1.424(8) . ?
C1 Pt1 2.013(6) . ?
C2 C3 1.377(9) . ?
C2 H2A 0.9300 . ?
C3 C4 1.366(9) . ?
C3 H3A 0.9300 . ?
C4 C5 1.370(10) . ?
C4 H4A 0.9300 . ?
C5 C6 1.407(9) . ?
C5 H5A 0.9300 . ?
C6 C7 1.464(9) . ?
C7 N1 1.356(8) . ?
C7 C8 1.382(9) . ?
C8 C9 1.370(9) . ?
C8 H8A 0.9300 . ?
C9 C10 1.378(9) . ?
C9 H9A 0.9300 . ?
C10 C11 1.378(8) . ?
C10 H10A 0.9300 . ?
C11 N1 1.362(7) . ?
C11 C12 1.464(8) . ?
C12 N2 1.352(8) . ?
C12 C13 1.390(8) . ?
C13 C14 1.372(9) . ?
C13 H13A 0.9300 . ?
C14 N3 1.362(7) . ?
C14 H14A 0.9300 . ?
C15 C16 1.413(9) . ?
C15 C20 1.434(9) . ?
C15 Pt2 2.015(6) . ?
C16 C17 1.377(9) . ?
C16 H16A 0.9300 . ?
C17 C18 1.378(10) . ?
C17 H17A 0.9300 . ?
C18 C19 1.403(11) . ?
C18 H18A 0.9300 . ?
C19 C20 1.383(10) . ?
C19 H19A 0.9300 . ?
C20 C21 1.449(9) . ?
C21 N4 1.346(8) . ?
C21 C22 1.392(10) . ?
C22 C23 1.355(11) . ?
C22 H22A 0.9300 . ?
C23 C24 1.371(10) . ?
C23 H23A 0.9300 . ?
C24 C25 1.356(9) . ?
C24 H24A 0.9300 . ?
C25 N4 1.379(8) . ?
C25 C26 1.467(9) . ?
C26 C27 1.358(9) . ?
C26 N5 1.362(7) . ?
C27 C28 1.374(9) . ?
C27 H27A 0.9300 . ?
C28 N6 1.332(7) . ?
C28 H28A 0.9300 . ?
C29 C34 1.394(8) . ?
C29 C30 1.422(8) . ?
C29 Pt3 2.020(6) . ?
C30 C31 1.394(9) . ?
C30 H30A 0.9300 . ?
C31 C32 1.369(10) . ?
C31 H31A 0.9300 . ?
C32 C33 1.365(10) . ?
C32 H32A 0.9300 . ?
C33 C34 1.390(9) . ?
C33 H33A 0.9300 . ?
C34 C35 1.459(8) . ?
C35 N7 1.361(7) . ?
C35 C36 1.401(9) . ?
C36 C37 1.350(9) . ?
C36 H36A 0.9300 . ?
C37 C38 1.372(9) . ?
C37 H37A 0.9300 . ?
C38 C39 1.372(8) . ?
C38 H38A 0.9300 . ?
C39 N7 1.356(7) . ?
C39 C40 1.476(8) . ?
C40 N8 1.357(7) . ?
C40 C41 1.363(8) . ?
C41 C42 1.355(9) 3 ?
C41 H41A 0.9300 . ?
C42 C41 1.355(9) 3 ?
C42 N9 1.370(7) . ?
C42 H42A 0.9300 . ?
N1 Pt1 1.963(5) . ?
N2 N3 1.371(7) . ?
N2 Pt1 2.098(5) . ?
N3 Pt2 2.015(5) . ?
N4 Pt2 1.969(5) . ?
N5 N6 1.367(7) . ?
N5 Pt2 2.094(5) . ?
N6 Pt1 2.020(5) . ?
N7 Pt3 1.976(5) . ?
N8 N9 1.352(6) 3 ?
N8 Pt3 2.102(5) . ?
N9 N8 1.352(6) 3 ?
N9 Pt3 2.014(5) . ?

loop_
_geom_torsion_atom_site_label_1
_geom_torsion_atom_site_label_2
_geom_torsion_atom_site_label_3
_geom_torsion_atom_site_label_4
_geom_torsion
_geom_torsion_site_symmetry_1
_geom_torsion_site_symmetry_2
_geom_torsion_site_symmetry_3
_geom_torsion_site_symmetry_4
_geom_torsion_publ_flag
C6 C1 C2 C3 -0.6(9) . . . . ?
Pt1 C1 C2 C3 -179.4(5) . . . . ?
C1 C2 C3 C4 1.2(11) . . . . ?
C2 C3 C4 C5 -1.1(11) . . . . ?
C3 C4 C5 C6 0.6(11) . . . . ?
C4 C5 C6 C1 -0.1(10) . . . . ?
C4 C5 C6 C7 174.6(6) . . . . ?
C2 C1 C6 C5 0.1(9) . . . . ?
Pt1 C1 C6 C5 179.1(5) . . . . ?
C2 C1 C6 C7 -174.8(6) . . . . ?
Pt1 C1 C6 C7 4.2(7) . . . . ?
C5 C6 C7 N1 -173.5(6) . . . . ?
C1 C6 C7 N1 1.5(8) . . . . ?
C5 C6 C7 C8 6.2(11) . . . . ?
C1 C6 C7 C8 -178.8(7) . . . . ?
N1 C7 C8 C9 2.3(10) . . . . ?
C6 C7 C8 C9 -177.4(7) . . . . ?
C7 C8 C9 C10 -0.3(11) . . . . ?
C8 C9 C10 C11 -1.1(11) . . . . ?
C9 C10 C11 N1 0.6(10) . . . . ?
C9 C10 C11 C12 179.9(6) . . . . ?
N1 C11 C12 N2 -9.9(8) . . . . ?
C10 C11 C12 N2 170.8(6) . . . . ?
N1 C11 C12 C13 165.7(6) . . . . ?
C10 C11 C12 C13 -13.7(12) . . . . ?
N2 C12 C13 C14 -0.4(7) . . . . ?
C11 C12 C13 C14 -176.2(7) . . . . ?
C12 C13 C14 N3 0.0(7) . . . . ?
C20 C15 C16 C17 4.4(10) . . . . ?
Pt2 C15 C16 C17 -178.1(6) . . . . ?
C15 C16 C17 C18 -2.3(12) . . . . ?
C16 C17 C18 C19 -0.7(13) . . . . ?
C17 C18 C19 C20 1.2(13) . . . . ?
C18 C19 C20 C15 1.1(12) . . . . ?
C18 C19 C20 C21 -175.1(7) . . . . ?
C16 C15 C20 C19 -3.8(10) . . . . ?
Pt2 C15 C20 C19 178.2(6) . . . . ?
C16 C15 C20 C21 172.7(6) . . . . ?
Pt2 C15 C20 C21 -5.3(8) . . . . ?
C19 C20 C21 N4 177.1(7) . . . . ?
C15 C20 C21 N4 0.6(9) . . . . ?
C19 C20 C21 C22 -1.6(13) . . . . ?
C15 C20 C21 C22 -178.1(7) . . . . ?
N4 C21 C22 C23 -0.4(12) . . . . ?
C20 C21 C22 C23 178.2(8) . . . . ?
C21 C22 C23 C24 -0.2(13) . . . . ?
C22 C23 C24 C25 1.2(13) . . . . ?
C23 C24 C25 N4 -1.5(11) . . . . ?
C23 C24 C25 C26 179.2(7) . . . . ?
C24 C25 C26 C27 13.1(13) . . . . ?
N4 C25 C26 C27 -166.3(7) . . . . ?
C24 C25 C26 N5 -172.3(7) . . . . ?
N4 C25 C26 N5 8.3(8) . . . . ?
N5 C26 C27 C28 0.1(8) . . . . ?
C25 C26 C27 C28 175.0(7) . . . . ?
C26 C27 C28 N6 0.5(8) . . . . ?
C34 C29 C30 C31 3.6(10) . . . . ?
Pt3 C29 C30 C31 179.6(5) . . . . ?
C29 C30 C31 C32 -0.6(11) . . . . ?
C30 C31 C32 C33 -2.7(12) . . . . ?
C31 C32 C33 C34 2.8(12) . . . . ?
C32 C33 C34 C29 0.4(11) . . . . ?
C32 C33 C34 C35 -177.0(7) . . . . ?
C30 C29 C34 C33 -3.5(9) . . . . ?
Pt3 C29 C34 C33 179.7(5) . . . . ?
C30 C29 C34 C35 174.1(6) . . . . ?
Pt3 C29 C34 C35 -2.8(7) . . . . ?
C33 C34 C35 N7 177.4(6) . . . . ?
C29 C34 C35 N7 -0.2(8) . . . . ?
C33 C34 C35 C36 0.4(12) . . . . ?
C29 C34 C35 C36 -177.2(7) . . . . ?
N7 C35 C36 C37 1.7(10) . . . . ?
C34 C35 C36 C37 178.6(7) . . . . ?
C35 C36 C37 C38 -1.4(12) . . . . ?
C36 C37 C38 C39 -0.1(11) . . . . ?
C37 C38 C39 N7 1.3(10) . . . . ?
C37 C38 C39 C40 -177.1(6) . . . . ?
N7 C39 C40 N8 5.5(8) . . . . ?
C38 C39 C40 N8 -176.1(6) . . . . ?
N7 C39 C40 C41 -165.5(6) . . . . ?
C38 C39 C40 C41 12.9(12) . . . . ?
N8 C40 C41 C42 1.3(7) . . . 3 ?
C39 C40 C41 C42 172.7(7) . . . 3 ?
C8 C7 N1 C11 -2.8(9) . . . . ?
C6 C7 N1 C11 176.9(5) . . . . ?
C8 C7 N1 Pt1 173.3(5) . . . . ?
C6 C7 N1 Pt1 -7.0(7) . . . . ?
C10 C11 N1 C7 1.4(9) . . . . ?
C12 C11 N1 C7 -178.0(5) . . . . ?
C10 C11 N1 Pt1 -174.6(5) . . . . ?
C12 C11 N1 Pt1 5.9(7) . . . . ?
C13 C12 N2 N3 0.7(7) . . . . ?
C11 C12 N2 N3 177.2(5) . . . . ?
C13 C12 N2 Pt1 -167.5(4) . . . . ?
C11 C12 N2 Pt1 9.0(7) . . . . ?
C13 C14 N3 N2 0.4(7) . . . . ?
C13 C14 N3 Pt2 178.8(4) . . . . ?
C12 N2 N3 C14 -0.7(6) . . . . ?
Pt1 N2 N3 C14 162.9(5) . . . . ?
C12 N2 N3 Pt2 -179.2(4) . . . . ?
Pt1 N2 N3 Pt2 -15.7(8) . . . . ?
C22 C21 N4 C25 0.2(10) . . . . ?
C20 C21 N4 C25 -178.7(6) . . . . ?
C22 C21 N4 Pt2 -176.3(5) . . . . ?
C20 C21 N4 Pt2 4.8(8) . . . . ?
C24 C25 N4 C21 0.8(10) . . . . ?
C26 C25 N4 C21 -179.7(6) . . . . ?
C24 C25 N4 Pt2 177.3(5) . . . . ?
C26 C25 N4 Pt2 -3.3(7) . . . . ?
C27 C26 N5 N6 -0.7(7) . . . . ?
C25 C26 N5 N6 -176.5(5) . . . . ?
C27 C26 N5 Pt2 166.5(4) . . . . ?
C25 C26 N5 Pt2 -9.3(7) . . . . ?
C27 C28 N6 N5 -0.9(7) . . . . ?
C27 C28 N6 Pt1 177.7(5) . . . . ?
C26 N5 N6 C28 1.0(7) . . . . ?
Pt2 N5 N6 C28 -161.1(5) . . . . ?
C26 N5 N6 Pt1 -177.8(4) . . . . ?
Pt2 N5 N6 Pt1 20.1(7) . . . . ?
C38 C39 N7 C35 -0.9(9) . . . . ?
C40 C39 N7 C35 177.7(5) . . . . ?
C38 C39 N7 Pt3 177.7(5) . . . . ?
C40 C39 N7 Pt3 -3.7(7) . . . . ?
C36 C35 N7 C39 -0.6(9) . . . . ?
C34 C35 N7 C39 -178.1(5) . . . . ?
C36 C35 N7 Pt3 -179.2(5) . . . . ?
C34 C35 N7 Pt3 3.3(7) . . . . ?
C41 C40 N8 N9 -1.9(7) . . . 3 ?
C39 C40 N8 N9 -174.7(5) . . . 3 ?
C41 C40 N8 Pt3 168.2(4) . . . . ?
C39 C40 N8 Pt3 -4.6(6) . . . . ?
C41 C42 N9 N8 1.0(7) 3 . . 3 ?
C41 C42 N9 Pt3 -177.5(5) 3 . . . ?
C7 N1 Pt1 C1 7.5(5) . . . . ?
C11 N1 Pt1 C1 -176.3(5) . . . . ?
C7 N1 Pt1 N6 -147(5) . . . . ?
C11 N1 Pt1 N6 29(6) . . . . ?
C7 N1 Pt1 N2 -177.2(5) . . . . ?
C11 N1 Pt1 N2 -1.1(4) . . . . ?
C6 C1 Pt1 N1 -6.0(4) . . . . ?
C2 C1 Pt1 N1 172.8(7) . . . . ?
C6 C1 Pt1 N6 173.1(4) . . . . ?
C2 C1 Pt1 N6 -8.1(7) . . . . ?
C6 C1 Pt1 N2 -19.2(9) . . . . ?
C2 C1 Pt1 N2 159.6(5) . . . . ?
C28 N6 Pt1 N1 139(5) . . . . ?
N5 N6 Pt1 N1 -43(6) . . . . ?
C28 N6 Pt1 C1 -15.2(6) . . . . ?
N5 N6 Pt1 C1 163.3(4) . . . . ?
C28 N6 Pt1 N2 169.2(6) . . . . ?
N5 N6 Pt1 N2 -12.3(4) . . . . ?
C12 N2 Pt1 N1 -4.5(4) . . . . ?
N3 N2 Pt1 N1 -167.5(6) . . . . ?
C12 N2 Pt1 C1 8.8(8) . . . . ?
N3 N2 Pt1 C1 -154.3(6) . . . . ?
C12 N2 Pt1 N6 176.6(4) . . . . ?
N3 N2 Pt1 N6 13.6(6) . . . . ?
C21 N4 Pt2 C15 -6.2(5) . . . . ?
C25 N4 Pt2 C15 177.3(5) . . . . ?
C21 N4 Pt2 N3 110(2) . . . . ?
C25 N4 Pt2 N3 -66(2) . . . . ?
C21 N4 Pt2 N5 175.4(5) . . . . ?
C25 N4 Pt2 N5 -1.2(5) . . . . ?
C16 C15 Pt2 N4 -171.6(7) . . . . ?
C20 C15 Pt2 N4 5.9(5) . . . . ?
C16 C15 Pt2 N3 12.9(7) . . . . ?
C20 C15 Pt2 N3 -169.7(5) . . . . ?
C16 C15 Pt2 N5 -167.1(6) . . . . ?
C20 C15 Pt2 N5 10.3(9) . . . . ?
C14 N3 Pt2 N4 -102(2) . . . . ?
N2 N3 Pt2 N4 76(2) . . . . ?
C14 N3 Pt2 C15 13.4(6) . . . . ?
N2 N3 Pt2 C15 -168.5(4) . . . . ?
C14 N3 Pt2 N5 -166.6(5) . . . . ?
N2 N3 Pt2 N5 11.5(4) . . . . ?
C26 N5 Pt2 N4 5.7(4) . . . . ?
N6 N5 Pt2 N4 167.0(6) . . . . ?
C26 N5 Pt2 C15 1.3(9) . . . . ?
N6 N5 Pt2 C15 162.6(6) . . . . ?
C26 N5 Pt2 N3 -178.7(4) . . . . ?
N6 N5 Pt2 N3 -17.4(6) . . . . ?
C39 N7 Pt3 N9 -40(3) . . . . ?
C35 N7 Pt3 N9 139(3) . . . . ?
C39 N7 Pt3 C29 177.5(5) . . . . ?
C35 N7 Pt3 C29 -3.8(5) . . . . ?
C39 N7 Pt3 N8 1.0(4) . . . . ?
C35 N7 Pt3 N8 179.7(5) . . . . ?
N8 N9 Pt3 N7 52(3) 3 . . . ?
C42 N9 Pt3 N7 -130(3) . . . . ?
N8 N9 Pt3 C29 -166.0(4) 3 . . . ?
C42 N9 Pt3 C29 12.2(6) . . . . ?
N8 N9 Pt3 N8 11.2(5) 3 . . . ?
C42 N9 Pt3 N8 -170.5(6) . . . . ?
C34 C29 Pt3 N7 3.4(4) . . . . ?
C30 C29 Pt3 N7 -172.7(6) . . . . ?
C34 C29 Pt3 N9 -174.5(4) . . . . ?
C30 C29 Pt3 N9 9.4(6) . . . . ?
C34 C29 Pt3 N8 13.4(9) . . . . ?
C30 C29 Pt3 N8 -162.7(5) . . . . ?
N9 N8 Pt3 N7 167.3(6) 3 . . . ?
C40 N8 Pt3 N7 2.0(4) . . . . ?
N9 N8 Pt3 N9 -14.9(7) 3 . . . ?
C40 N8 Pt3 N9 179.8(4) . . . . ?
N9 N8 Pt3 C29 157.3(6) 3 . . . ?
C40 N8 Pt3 C29 -8.0(8) . . . . ?
